data_7129359
loop_
_publ_author_name
'Sarcevic, Julijan'
'Heitkemper, Tobias'
'Sindlinger, Christian P.'

_publ_section_title
;
 Borole-based half-sandwich complexes of germanium and tin
;
_journal_name_full 'Chemical Communications'
_journal_paper_doi 10.1039/D1CC06227A
_journal_year 2021
_chemical_formula_sum 'C26 H36 B Cl Si2'
_chemical_formula_weight 450.99
_chemical_properties_physical Air-sensitive,Moisture-sensitive
_space_group_crystal_system triclinic
_space_group_IT_number 2
_space_group_name_Hall '-P 1'
_space_group_name_H-M_alt 'P -1'
_atom_sites_solution_hydrogens geom
_atom_sites_solution_primary direct
_audit_creation_method
;
FinalCif V86 by Daniel Kratzert, Freiburg 2021,
https://github.com/dkratzert/FinalCif
;
_audit_update_record
;
2021-11-02 deposited with the CCDC.	2021-11-22 downloaded from the CCDC.
;
_cell_angle_alpha 111.740(2)
_cell_angle_beta 94.288(2)
_cell_angle_gamma 96.866(2)
_cell_formula_units_Z 2
_cell_length_a 9.2086(10)
_cell_length_b 11.0462(12)
_cell_length_c 14.4968(16)
_cell_measurement_reflns_used 9823
_cell_measurement_temperature 100(2)
_cell_measurement_theta_max 29.8925
_cell_measurement_theta_min 2.2465
_cell_volume 1348.5(3)
_computing_cell_refinement 'SAINT V8.30C'
_computing_data_collection "'Bruker Apex II'"
_computing_data_reduction 'SAINT V8.30C'
_computing_molecular_graphics 'ORTEP (L. J. Farrugia, 2012)'
_computing_structure_refinement 'SHELXL-2018/3 (Sheldrick, 2018)'
_computing_structure_solution 'SHELXT 2014/4 (Sheldrick, 2014)'
_diffrn_ambient_environment N~2~
_diffrn_ambient_temperature 100(2)
_diffrn_measured_fraction_theta_full 1.000
_diffrn_measured_fraction_theta_max 0.997
_diffrn_measurement_device_type 'Bruker APEX-II CCD'
_diffrn_measurement_method '\f and \w scans'
_diffrn_measurement_specimen_support 'MiTeGen micromount'
_diffrn_radiation_probe x-ray
_diffrn_radiation_type 'Mo K\a'
_diffrn_radiation_wavelength 0.71073
_diffrn_reflns_av_R_equivalents 0.0246
_diffrn_reflns_av_unetI/netI 0.0152
_diffrn_reflns_Laue_measured_fraction_full 1.000
_diffrn_reflns_Laue_measured_fraction_max 0.997
_diffrn_reflns_limit_h_max 12
_diffrn_reflns_limit_h_min -12
_diffrn_reflns_limit_k_max 15
_diffrn_reflns_limit_k_min -15
_diffrn_reflns_limit_l_max 20
_diffrn_reflns_limit_l_min -20
_diffrn_reflns_number 54731
_diffrn_reflns_point_group_measured_fraction_full 1.000
_diffrn_reflns_point_group_measured_fraction_max 0.997
_diffrn_reflns_theta_full 25.242
_diffrn_reflns_theta_max 29.947
_diffrn_reflns_theta_min 1.525
_diffrn_source_current 1.0
_diffrn_source_voltage 50.0
_exptl_absorpt_coefficient_mu 0.241
_exptl_absorpt_correction_T_max 0.746
_exptl_absorpt_correction_T_min 0.684
_exptl_absorpt_correction_type multi-scan
_exptl_absorpt_process_details
;
SADABS-2014/5 - Bruker AXS area detector scaling and absorption correction:
Krause, L., Herbst-Irmer, R., Sheldrick G.M. & Stalke D., J. Appl. Cryst. 48
(2015) 3-10
;
_exptl_crystal_colour orange
_exptl_crystal_density_diffrn 1.111
_exptl_crystal_description block
_exptl_crystal_F_000 484
_exptl_crystal_size_max 0.646
_exptl_crystal_size_mid 0.495
_exptl_crystal_size_min 0.444
_refine_diff_density_max 0.437
_refine_diff_density_min -0.257
_refine_diff_density_rms 0.048
_refine_ls_extinction_method none
_refine_ls_goodness_of_fit_ref 1.033
_refine_ls_hydrogen_treatment constr
_refine_ls_matrix_type full
_refine_ls_number_parameters 281
_refine_ls_number_reflns 7795
_refine_ls_number_restraints 0
_refine_ls_restrained_S_all 1.033
_refine_ls_R_factor_all 0.0357
_refine_ls_R_factor_gt 0.0315
_refine_ls_shift/su_max 0.002
_refine_ls_shift/su_mean 0.000
_refine_ls_structure_factor_coef Fsqd
_refine_ls_weighting_details 'w=1/[\s^2^(Fo^2^)+(0.0493P)^2^+0.4504P] where P=(Fo^2^+2Fc^2^)/3'
_refine_ls_weighting_scheme calc
_refine_ls_wR_factor_gt 0.0877
_refine_ls_wR_factor_ref 0.0909
_reflns_Friedel_coverage 0.000
_reflns_number_gt 6998
_reflns_number_total 7795
_reflns_threshold_expression 'I > 2\s(I)'
_cod_data_source_file d1cc06227a2.cif
_cod_data_source_block JS056
_cod_database_code 7129359
_shelx_shelxl_version_number 2018/3
_shelx_space_group_comment
;
The symmetry employed for this shelxl refinement is uniquely defined
by the following loop, which should always be used as a source of
symmetry information in preference to the above space-group names.
They are only intended as comments.
;
_shelx_estimated_absorpt_t_min 0.860
_shelx_estimated_absorpt_t_max 0.900

loop_
_space_group_symop_operation_xyz
'x, y, z'
'-x, -y, -z'

loop_
_atom_site_label
_atom_site_type_symbol
_atom_site_fract_x
_atom_site_fract_y
_atom_site_fract_z
_atom_site_U_iso_or_equiv
_atom_site_adp_type
_atom_site_occupancy
_atom_site_site_symmetry_order
_atom_site_calc_flag
_atom_site_refinement_flags_posn
_atom_site_refinement_flags_adp
_atom_site_refinement_flags_occupancy
_atom_site_disorder_assembly
_atom_site_disorder_group
Cl1 Cl 0.54116(3) 1.04470(2) 0.13877(2) 0.02102(6) Uani 1 1 d . . . . .
Si1 Si 0.22363(3) 0.75091(3) 0.04686(2) 0.01746(7) Uani 1 1 d . . . . .
C1 C 0.39132(11) 0.79366(9) 0.14179(7) 0.01676(17) Uani 1 1 d . . . . .
B1 B 0.52183(12) 0.91373(10) 0.18031(8) 0.01652(19) Uani 1 1 d . . . . .
C2 C 0.42146(10) 0.72690(9) 0.20131(7) 0.01592(17) Uani 1 1 d . . . . .
Si2 Si 0.81195(3) 1.00301(3) 0.33136(2) 0.01927(7) Uani 1 1 d . . . . .
C3 C 0.55974(11) 0.79442(9) 0.27787(7) 0.01616(17) Uani 1 1 d . . . . .
C4 C 0.62901(11) 0.90283(9) 0.26595(7) 0.01720(17) Uani 1 1 d . . . . .
C7 C 0.26861(11) 0.36378(9) 0.10876(8) 0.01975(19) Uani 1 1 d . . . . .
C6 C 0.34518(11) 0.48449(9) 0.11577(7) 0.01812(18) Uani 1 1 d . . . . .
H6 H 0.403331 0.487388 0.064971 0.022 Uiso 1 1 calc R U . . .
C5 C 0.33740(11) 0.60104(9) 0.19651(7) 0.01679(17) Uani 1 1 d . . . . .
C9 C 0.16896(11) 0.47839(10) 0.26316(8) 0.02120(19) Uani 1 1 d . . . . .
C8 C 0.17998(12) 0.36299(10) 0.18271(8) 0.0223(2) Uani 1 1 d . . . . .
H8 H 0.125822 0.281699 0.178048 0.027 Uiso 1 1 calc R U . . .
C12 C 0.61916(11) 0.61160(10) 0.33112(8) 0.01963(18) Uani 1 1 d . . . . .
H12 H 0.609347 0.553916 0.262701 0.024 Uiso 1 1 calc R U . . .
C11 C 0.59962(10) 0.74353(9) 0.35612(7) 0.01671(17) Uani 1 1 d . . . . .
C10 C 0.25125(11) 0.59716(10) 0.27079(8) 0.01969(18) Uani 1 1 d . . . . .
H10 H 0.248524 0.675826 0.326933 0.024 Uiso 1 1 calc R U . . .
C15 C 0.64730(11) 0.78194(11) 0.53260(8) 0.0225(2) Uani 1 1 d . . . . .
C14 C 0.66651(12) 0.65049(12) 0.50582(9) 0.0255(2) Uani 1 1 d . . . . .
H14 H 0.689441 0.618801 0.556934 0.031 Uiso 1 1 calc R U . . .
C13 C 0.65285(12) 0.56430(11) 0.40566(9) 0.0235(2) Uani 1 1 d . . . . .
C18 C 0.06628(14) 0.47732(12) 0.33950(9) 0.0304(2) Uani 1 1 d . . . . .
H18A H -0.023310 0.510644 0.325489 0.046 Uiso 1 1 calc R U . . .
H18B H 0.115539 0.533756 0.406729 0.046 Uiso 1 1 calc R U . . .
H18C H 0.040017 0.386862 0.335805 0.046 Uiso 1 1 calc R U . . .
C19 C 0.67021(15) 0.42140(12) 0.37854(11) 0.0337(3) Uani 1 1 d . . . . .
H19A H 0.653593 0.375178 0.305562 0.051 Uiso 1 1 calc R U . . .
H19B H 0.598154 0.379890 0.408685 0.051 Uiso 1 1 calc R U . . .
H19C H 0.770132 0.416414 0.403791 0.051 Uiso 1 1 calc R U . . .
C20 C 0.65928(14) 0.87328(14) 0.64114(8) 0.0321(3) Uani 1 1 d . . . . .
H20A H 0.738200 0.948017 0.655318 0.048 Uiso 1 1 calc R U . . .
H20B H 0.681855 0.825231 0.683913 0.048 Uiso 1 1 calc R U . . .
H20C H 0.565573 0.905920 0.654664 0.048 Uiso 1 1 calc R U . . .
C21 C 0.90191(14) 1.07160(14) 0.24551(10) 0.0346(3) Uani 1 1 d . . . . .
H21A H 0.906023 0.999560 0.181546 0.052 Uiso 1 1 calc R U . . .
H21B H 1.002199 1.116108 0.276175 0.052 Uiso 1 1 calc R U . . .
H21C H 0.844539 1.135016 0.233913 0.052 Uiso 1 1 calc R U . . .
C22 C 0.79031(14) 1.14529(11) 0.44775(9) 0.0286(2) Uani 1 1 d . . . . .
H22A H 0.713416 1.191678 0.432466 0.043 Uiso 1 1 calc R U . . .
H22B H 0.883883 1.206222 0.472490 0.043 Uiso 1 1 calc R U . . .
H22C H 0.762328 1.112326 0.499105 0.043 Uiso 1 1 calc R U . . .
C23 C 0.93662(12) 0.89785(11) 0.36297(9) 0.0254(2) Uani 1 1 d . . . . .
H23A H 0.936332 0.817432 0.303748 0.038 Uiso 1 1 calc R U . . .
H23B H 0.901593 0.874073 0.417152 0.038 Uiso 1 1 calc R U . . .
H23C H 1.037127 0.947062 0.384548 0.038 Uiso 1 1 calc R U . . .
C24 C 0.17794(13) 0.90523(11) 0.03443(9) 0.0263(2) Uani 1 1 d . . . . .
H24A H 0.257180 0.941925 0.006231 0.039 Uiso 1 1 calc R U . . .
H24B H 0.167637 0.969892 0.100538 0.039 Uiso 1 1 calc R U . . .
H24C H 0.085084 0.884683 -0.009999 0.039 Uiso 1 1 calc R U . . .
C25 C 0.25994(14) 0.63527(13) -0.07826(8) 0.0292(2) Uani 1 1 d . . . . .
H25A H 0.174165 0.618682 -0.128038 0.044 Uiso 1 1 calc R U . . .
H25B H 0.277859 0.551751 -0.073895 0.044 Uiso 1 1 calc R U . . .
H25C H 0.346774 0.674879 -0.098286 0.044 Uiso 1 1 calc R U . . .
C26 C 0.05926(12) 0.67600(12) 0.08658(9) 0.0258(2) Uani 1 1 d . . . . .
H26A H -0.027533 0.660286 0.037797 0.039 Uiso 1 1 calc R U . . .
H26B H 0.042034 0.736359 0.152571 0.039 Uiso 1 1 calc R U . . .
H26C H 0.077073 0.592068 0.090202 0.039 Uiso 1 1 calc R U . . .
C17 C 0.28349(13) 0.23819(10) 0.02320(9) 0.0272(2) Uani 1 1 d . . . . .
H17A H 0.192813 0.174397 0.008415 0.041 Uiso 1 1 calc R U . . .
H17B H 0.367054 0.201025 0.041836 0.041 Uiso 1 1 calc R U . . .
H17C H 0.300249 0.257618 -0.036207 0.041 Uiso 1 1 calc R U . . .
C16 C 0.61311(11) 0.82711(10) 0.45686(7) 0.01925(18) Uani 1 1 d . . . . .
H16 H 0.598770 0.916226 0.474141 0.023 Uiso 1 1 calc R U . . .

loop_
_atom_site_aniso_label
_atom_site_aniso_U_11
_atom_site_aniso_U_22
_atom_site_aniso_U_33
_atom_site_aniso_U_23
_atom_site_aniso_U_13
_atom_site_aniso_U_12
Cl1 0.02538(12) 0.01962(11) 0.02044(11) 0.01181(9) 0.00090(9) 0.00016(9)
Si1 0.01694(13) 0.01889(13) 0.01547(12) 0.00609(10) 0.00019(9) 0.00156(10)
C1 0.0183(4) 0.0157(4) 0.0152(4) 0.0054(3) 0.0009(3) 0.0010(3)
B1 0.0196(5) 0.0156(4) 0.0146(4) 0.0060(4) 0.0031(4) 0.0026(4)
C2 0.0173(4) 0.0138(4) 0.0152(4) 0.0043(3) 0.0017(3) 0.0013(3)
Si2 0.01895(13) 0.01782(13) 0.01946(13) 0.00772(10) -0.00294(10) -0.00149(10)
C3 0.0184(4) 0.0148(4) 0.0147(4) 0.0052(3) 0.0009(3) 0.0025(3)
C4 0.0193(4) 0.0153(4) 0.0161(4) 0.0060(3) 0.0000(3) 0.0008(3)
C7 0.0193(4) 0.0145(4) 0.0236(5) 0.0061(4) -0.0016(4) 0.0024(3)
C6 0.0179(4) 0.0162(4) 0.0199(4) 0.0067(3) 0.0018(3) 0.0026(3)
C5 0.0164(4) 0.0152(4) 0.0180(4) 0.0067(3) -0.0005(3) 0.0003(3)
C9 0.0198(4) 0.0231(5) 0.0221(5) 0.0116(4) 0.0016(4) -0.0003(4)
C8 0.0204(5) 0.0181(4) 0.0286(5) 0.0115(4) -0.0007(4) -0.0019(4)
C12 0.0203(4) 0.0190(4) 0.0217(5) 0.0098(4) 0.0036(4) 0.0039(3)
C11 0.0163(4) 0.0179(4) 0.0174(4) 0.0087(3) 0.0015(3) 0.0022(3)
C10 0.0214(5) 0.0186(4) 0.0182(4) 0.0068(4) 0.0019(3) 0.0009(3)
C15 0.0182(4) 0.0338(5) 0.0186(4) 0.0126(4) 0.0046(3) 0.0056(4)
C14 0.0223(5) 0.0381(6) 0.0271(5) 0.0229(5) 0.0070(4) 0.0095(4)
C13 0.0217(5) 0.0257(5) 0.0311(5) 0.0181(4) 0.0071(4) 0.0076(4)
C18 0.0303(6) 0.0325(6) 0.0304(6) 0.0154(5) 0.0093(5) -0.0016(5)
C19 0.0375(6) 0.0287(6) 0.0475(7) 0.0253(6) 0.0125(6) 0.0132(5)
C20 0.0305(6) 0.0486(7) 0.0175(5) 0.0119(5) 0.0041(4) 0.0096(5)
C21 0.0265(6) 0.0430(7) 0.0365(6) 0.0242(6) -0.0041(5) -0.0106(5)
C22 0.0312(6) 0.0174(5) 0.0303(6) 0.0038(4) -0.0070(4) 0.0026(4)
C23 0.0215(5) 0.0279(5) 0.0266(5) 0.0099(4) 0.0010(4) 0.0061(4)
C24 0.0231(5) 0.0278(5) 0.0318(6) 0.0160(5) 0.0007(4) 0.0048(4)
C25 0.0289(6) 0.0348(6) 0.0177(5) 0.0029(4) 0.0000(4) 0.0068(5)
C26 0.0195(5) 0.0294(5) 0.0287(5) 0.0135(4) 0.0003(4) -0.0007(4)
C17 0.0282(5) 0.0151(4) 0.0333(6) 0.0036(4) 0.0026(4) 0.0040(4)
C16 0.0184(4) 0.0215(4) 0.0183(4) 0.0079(4) 0.0024(3) 0.0035(3)

loop_
_atom_type_symbol
_atom_type_description
_atom_type_scat_dispersion_real
_atom_type_scat_dispersion_imag
_atom_type_scat_source
C C 0.0033 0.0016 'International Tables Vol C Tables 4.2.6.8 and 6.1.1.4'
H H 0.0000 0.0000 'International Tables Vol C Tables 4.2.6.8 and 6.1.1.4'
B B 0.0013 0.0007 'International Tables Vol C Tables 4.2.6.8 and 6.1.1.4'
Si Si 0.0817 0.0704 'International Tables Vol C Tables 4.2.6.8 and 6.1.1.4'
Cl Cl 0.1484 0.1585 'International Tables Vol C Tables 4.2.6.8 and 6.1.1.4'

loop_
_geom_angle_atom_site_label_1
_geom_angle_atom_site_label_2
_geom_angle_atom_site_label_3
_geom_angle
_geom_angle_site_symmetry_1
_geom_angle_site_symmetry_3
_geom_angle_publ_flag
C26 Si1 C24 107.16(5) . . ?
C26 Si1 C25 109.96(6) . . ?
C24 Si1 C25 108.56(6) . . ?
C26 Si1 C1 111.51(5) . . ?
C24 Si1 C1 109.22(5) . . ?
C25 Si1 C1 110.33(5) . . ?
C2 C1 B1 102.42(8) . . ?
C2 C1 Si1 125.55(7) . . ?
B1 C1 Si1 131.86(7) . . ?
C1 B1 C4 109.82(8) . . ?
C1 B1 Cl1 125.38(8) . . ?
C4 B1 Cl1 124.74(8) . . ?
C1 C2 C5 126.68(9) . . ?
C1 C2 C3 112.77(8) . . ?
C5 C2 C3 120.54(8) . . ?
C4 Si2 C23 110.82(5) . . ?
C4 Si2 C21 108.87(5) . . ?
C23 Si2 C21 107.81(6) . . ?
C4 Si2 C22 111.25(5) . . ?
C23 Si2 C22 110.02(5) . . ?
C21 Si2 C22 107.96(6) . . ?
C4 C3 C11 127.61(9) . . ?
C4 C3 C2 112.27(8) . . ?
C11 C3 C2 120.04(8) . . ?
C3 C4 B1 102.53(8) . . ?
C3 C4 Si2 127.07(8) . . ?
B1 C4 Si2 130.29(7) . . ?
C6 C7 C8 118.37(9) . . ?
C6 C7 C17 120.04(10) . . ?
C8 C7 C17 121.59(9) . . ?
C7 C6 C5 120.86(9) . . ?
C7 C6 H6 119.6 . . ?
C5 C6 H6 119.6 . . ?
C10 C5 C6 119.67(9) . . ?
C10 C5 C2 121.30(9) . . ?
C6 C5 C2 119.03(9) . . ?
C8 C9 C10 118.90(9) . . ?
C8 C9 C18 121.14(10) . . ?
C10 C9 C18 119.93(10) . . ?
C9 C8 C7 121.70(9) . . ?
C9 C8 H8 119.1 . . ?
C7 C8 H8 119.1 . . ?
C13 C12 C11 120.67(10) . . ?
C13 C12 H12 119.7 . . ?
C11 C12 H12 119.7 . . ?
C16 C11 C12 119.18(9) . . ?
C16 C11 C3 119.44(9) . . ?
C12 C11 C3 121.34(9) . . ?
C5 C10 C9 120.42(9) . . ?
C5 C10 H10 119.8 . . ?
C9 C10 H10 119.8 . . ?
C14 C15 C16 118.65(10) . . ?
C14 C15 C20 121.04(10) . . ?
C16 C15 C20 120.29(10) . . ?
C15 C14 C13 121.58(10) . . ?
C15 C14 H14 119.2 . . ?
C13 C14 H14 119.2 . . ?
C12 C13 C14 118.85(10) . . ?
C12 C13 C19 120.53(11) . . ?
C14 C13 C19 120.60(10) . . ?
C9 C18 H18A 109.5 . . ?
C9 C18 H18B 109.5 . . ?
H18A C18 H18B 109.5 . . ?
C9 C18 H18C 109.5 . . ?
H18A C18 H18C 109.5 . . ?
H18B C18 H18C 109.5 . . ?
C13 C19 H19A 109.5 . . ?
C13 C19 H19B 109.5 . . ?
H19A C19 H19B 109.5 . . ?
C13 C19 H19C 109.5 . . ?
H19A C19 H19C 109.5 . . ?
H19B C19 H19C 109.5 . . ?
C15 C20 H20A 109.5 . . ?
C15 C20 H20B 109.5 . . ?
H20A C20 H20B 109.5 . . ?
C15 C20 H20C 109.5 . . ?
H20A C20 H20C 109.5 . . ?
H20B C20 H20C 109.5 . . ?
Si2 C21 H21A 109.5 . . ?
Si2 C21 H21B 109.5 . . ?
H21A C21 H21B 109.5 . . ?
Si2 C21 H21C 109.5 . . ?
H21A C21 H21C 109.5 . . ?
H21B C21 H21C 109.5 . . ?
Si2 C22 H22A 109.5 . . ?
Si2 C22 H22B 109.5 . . ?
H22A C22 H22B 109.5 . . ?
Si2 C22 H22C 109.5 . . ?
H22A C22 H22C 109.5 . . ?
H22B C22 H22C 109.5 . . ?
Si2 C23 H23A 109.5 . . ?
Si2 C23 H23B 109.5 . . ?
H23A C23 H23B 109.5 . . ?
Si2 C23 H23C 109.5 . . ?
H23A C23 H23C 109.5 . . ?
H23B C23 H23C 109.5 . . ?
Si1 C24 H24A 109.5 . . ?
Si1 C24 H24B 109.5 . . ?
H24A C24 H24B 109.5 . . ?
Si1 C24 H24C 109.5 . . ?
H24A C24 H24C 109.5 . . ?
H24B C24 H24C 109.5 . . ?
Si1 C25 H25A 109.5 . . ?
Si1 C25 H25B 109.5 . . ?
H25A C25 H25B 109.5 . . ?
Si1 C25 H25C 109.5 . . ?
H25A C25 H25C 109.5 . . ?
H25B C25 H25C 109.5 . . ?
Si1 C26 H26A 109.5 . . ?
Si1 C26 H26B 109.5 . . ?
H26A C26 H26B 109.5 . . ?
Si1 C26 H26C 109.5 . . ?
H26A C26 H26C 109.5 . . ?
H26B C26 H26C 109.5 . . ?
C7 C17 H17A 109.5 . . ?
C7 C17 H17B 109.5 . . ?
H17A C17 H17B 109.5 . . ?
C7 C17 H17C 109.5 . . ?
H17A C17 H17C 109.5 . . ?
H17B C17 H17C 109.5 . . ?
C15 C16 C11 121.07(9) . . ?
C15 C16 H16 119.5 . . ?
C11 C16 H16 119.5 . . ?

loop_
_geom_bond_atom_site_label_1
_geom_bond_atom_site_label_2
_geom_bond_distance
_geom_bond_site_symmetry_2
_geom_bond_publ_flag
Cl1 B1 1.7570(11) . ?
Si1 C26 1.8684(11) . ?
Si1 C24 1.8717(11) . ?
Si1 C25 1.8734(11) . ?
Si1 C1 1.8783(10) . ?
C1 C2 1.3600(13) . ?
C1 B1 1.5765(14) . ?
B1 C4 1.5767(14) . ?
C2 C5 1.4833(13) . ?
C2 C3 1.5356(13) . ?
Si2 C4 1.8708(10) . ?
Si2 C23 1.8740(11) . ?
Si2 C21 1.8741(13) . ?
Si2 C22 1.8755(12) . ?
C3 C4 1.3630(13) . ?
C3 C11 1.4822(13) . ?
C7 C6 1.3963(13) . ?
C7 C8 1.3970(15) . ?
C7 C17 1.5092(14) . ?
C6 C5 1.3967(13) . ?
C6 H6 0.9500 . ?
C5 C10 1.3944(14) . ?
C9 C8 1.3938(15) . ?
C9 C10 1.3965(14) . ?
C9 C18 1.5108(15) . ?
C8 H8 0.9500 . ?
C12 C13 1.3942(14) . ?
C12 C11 1.4031(13) . ?
C12 H12 0.9500 . ?
C11 C16 1.3956(14) . ?
C10 H10 0.9500 . ?
C15 C14 1.3944(16) . ?
C15 C16 1.3948(14) . ?
C15 C20 1.5090(16) . ?
C14 C13 1.3966(16) . ?
C14 H14 0.9500 . ?
C13 C19 1.5107(16) . ?
C18 H18A 0.9800 . ?
C18 H18B 0.9800 . ?
C18 H18C 0.9800 . ?
C19 H19A 0.9800 . ?
C19 H19B 0.9800 . ?
C19 H19C 0.9800 . ?
C20 H20A 0.9800 . ?
C20 H20B 0.9800 . ?
C20 H20C 0.9800 . ?
C21 H21A 0.9800 . ?
C21 H21B 0.9800 . ?
C21 H21C 0.9800 . ?
C22 H22A 0.9800 . ?
C22 H22B 0.9800 . ?
C22 H22C 0.9800 . ?
C23 H23A 0.9800 . ?
C23 H23B 0.9800 . ?
C23 H23C 0.9800 . ?
C24 H24A 0.9800 . ?
C24 H24B 0.9800 . ?
C24 H24C 0.9800 . ?
C25 H25A 0.9800 . ?
C25 H25B 0.9800 . ?
C25 H25C 0.9800 . ?
C26 H26A 0.9800 . ?
C26 H26B 0.9800 . ?
C26 H26C 0.9800 . ?
C17 H17A 0.9800 . ?
C17 H17B 0.9800 . ?
C17 H17C 0.9800 . ?
C16 H16 0.9500 . ?
